data_4112228
loop_
_publ_author_name
'D. Leusser'
'J. Henn'
'N. Kocher'
'B. Engels'
'D. Stalke'

_publ_contact_author 'Prof. Dr. Dietmar Stalke'
_publ_contact_author_email dstalke@chemie.uni-wuerzburg.de
_publ_section_title
;
 SN versus S+N-: An Experimental and Theoretical Charge Density Study
;
_journal_name_full 'Journal of the American Chemical Society'
_journal_page_first 1781
_journal_page_last 1793
_journal_paper_doi 10.1021/ja038941+
_journal_volume 126
_journal_year 2004
_chemical_formula_sum 'C25 H58 N6 S2'
_chemical_formula_weight 506.89
_chemical_name_systematic
; 
 ? 
;
_space_group_IT_number 15
_symmetry_cell_setting monoclinic
_symmetry_space_group_name_Hall '-C 2yc'
_symmetry_space_group_name_H-M 'C 1 2/c 1'
_atom_sites_solution_hydrogens geom
_atom_sites_solution_primary direct
_atom_sites_solution_secondary difmap
_audit_creation_method SHELXL-97
_cell_angle_alpha 90.00
_cell_angle_beta 91.0410(10)
_cell_angle_gamma 90.00
_cell_formula_units_Z 8
_cell_length_a 29.8239(8)
_cell_length_b 11.4206(3)
_cell_length_c 18.0801(4)
_cell_measurement_reflns_used 9210
_cell_measurement_temperature 100(2)
_cell_measurement_theta_max 26.3
_cell_measurement_theta_min 2.2
_cell_volume 6157.2(3)
_computing_cell_refinement 'SAINT-NT V5/6.0'
_computing_data_collection 'SMART-NT V5.6'
_computing_data_reduction 'SAINT-NT V5/6.0'
_computing_molecular_graphics 'SHELXTL-NT V5.1'
_computing_publication_material 'SHELXTL-NT V5.1'
_computing_structure_refinement 'SHELXL-97 (Sheldrick, 1997)'
_computing_structure_solution 'SHELXS-97 (Sheldrick, 1990)'
_diffrn_ambient_temperature 100(2)
_diffrn_measured_fraction_theta_full 1.000
_diffrn_measured_fraction_theta_max 1.000
_diffrn_measurement_device_type 'Bruker Smart Apex with D8-Goniometer'
_diffrn_measurement_method 'omega scan'
_diffrn_radiation_monochromator graphite
_diffrn_radiation_source 'fine-focus sealed tube'
_diffrn_radiation_type MoK\a
_diffrn_radiation_wavelength 0.71073
_diffrn_reflns_av_R_equivalents '0.0435 (low angle batch), 0.0646 (high angle batch)'
_diffrn_reflns_av_sigmaI/netI '0.0121 (low angle batch), 0.0584 (high angle batch)'
_diffrn_reflns_limit_h_max 66
_diffrn_reflns_limit_h_min -66
_diffrn_reflns_limit_k_max 25
_diffrn_reflns_limit_k_min 0
_diffrn_reflns_limit_l_max 40
_diffrn_reflns_limit_l_min 0
_diffrn_reflns_number '136761 (low angle batch), 217620 (high angle batch)'
_diffrn_reflns_theta_full 52.16
_diffrn_reflns_theta_max 52.16
_diffrn_reflns_theta_min 1.37
_exptl_absorpt_coefficient_mu 0.196
_exptl_absorpt_correction_T_max 1.0
_exptl_absorpt_correction_T_min 0.97
_exptl_absorpt_correction_type empirical
_exptl_absorpt_process_details 'MULABS implemented in PLATON'
_exptl_crystal_colour colorless
_exptl_crystal_density_diffrn 1.094
_exptl_crystal_description blocks
_exptl_crystal_F_000 2256
_exptl_crystal_size_max 0.25
_exptl_crystal_size_mid 0.2
_exptl_crystal_size_min 0.2
_refine_diff_density_max 0.762
_refine_diff_density_min -0.234
_refine_diff_density_rms 0.073
_refine_ls_extinction_method none
_refine_ls_goodness_of_fit_ref 0.969
_refine_ls_hydrogen_treatment mixed
_refine_ls_matrix_type full
_refine_ls_number_parameters 475
_refine_ls_number_reflns 35375
_refine_ls_number_restraints 0
_refine_ls_restrained_S_all 0.969
_refine_ls_R_factor_all 0.0487
_refine_ls_R_factor_gt 0.0315
_refine_ls_shift/su_max 0.002
_refine_ls_shift/su_mean 0.000
_refine_ls_structure_factor_coef Fsqd
_refine_ls_weighting_details 'calc w=1/[\s^2^(Fo^2^)+(0.0538P)^2^+0.0000P] where P=(Fo^2^+2Fc^2^)/3'
_refine_ls_weighting_scheme calc
_refine_ls_wR_factor_gt 0.0865
_refine_ls_wR_factor_ref 0.0932
_reflns_number_gt 25854
_reflns_number_total 35375
_reflns_threshold_expression >2sigma(I)
_cod_data_source_file ja0389412Bsi20031008_100545.cif
_cod_data_source_block sulfon
_cod_database_code 4112228

loop_
_symmetry_equiv_pos_as_xyz
'x, y, z'
'-x, y, -z+1/2'
'x+1/2, y+1/2, z'
'-x+1/2, y+1/2, -z+1/2'
'-x, -y, -z'
'x, -y, z-1/2'
'-x+1/2, -y+1/2, -z'
'x+1/2, -y+1/2, z-1/2'

loop_
_atom_site_label
_atom_site_type_symbol
_atom_site_fract_x
_atom_site_fract_y
_atom_site_fract_z
_atom_site_U_iso_or_equiv
_atom_site_adp_type
_atom_site_occupancy
_atom_site_symmetry_multiplicity
_atom_site_calc_flag
S1 S 0.129550(3) 0.129052(6) 0.170724(4) 0.01018(2) Uani 1 1 d
S2 S 0.127794(3) 0.365194(7) 0.077462(4) 0.01032(2) Uani 1 1 d
N1 N 0.105211(10) 0.19147(2) 0.241800(16) 0.01234(4) Uani 1 1 d
H1 H 0.0917(3) 0.2503(8) 0.2237(5) 0.030(2) Uiso 1 1 d
N2 N 0.094602(10) 0.09511(2) 0.111851(16) 0.01294(4) Uani 1 1 d
N3 N 0.163417(10) 0.04859(3) 0.208286(16) 0.01341(4) Uani 1 1 d
N4 N 0.098133(10) 0.30451(3) 0.009836(16) 0.01347(4) Uani 1 1 d
H4 H 0.0852(3) 0.2463(8) 0.0322(5) 0.031(2) Uiso 1 1 d
N5 N 0.096952(10) 0.40232(2) 0.139706(16) 0.01261(4) Uani 1 1 d
N6 N 0.160193(10) 0.44268(3) 0.036153(16) 0.01332(4) Uani 1 1 d
C7 C 0.158066(11) 0.24605(3) 0.122437(18) 0.01174(4) Uani 1 1 d
H71 H 0.1779(2) 0.2814(6) 0.1600(4) 0.014 Uiso 1 1 d
H72 H 0.1742(2) 0.2079(6) 0.0813(4) 0.014 Uiso 1 1 d
C1 C 0.125706(12) 0.21497(3) 0.316686(18) 0.01381(5) Uani 1 1 d
C11 C 0.092260(18) 0.29709(4) 0.35325(2) 0.02196(7) Uani 1 1 d
H11 H 0.0891(3) 0.3694(8) 0.3245(5) 0.033 Uiso 1 1 d
H12 H 0.1025(3) 0.3171(8) 0.4047(5) 0.033 Uiso 1 1 d
H13 H 0.0635(3) 0.2610(8) 0.3556(5) 0.033 Uiso 1 1 d
C12 C 0.128700(17) 0.10203(4) 0.36175(2) 0.01999(6) Uani 1 1 d
H14 H 0.1395(3) 0.1219(7) 0.4161(5) 0.030 Uiso 1 1 d
H15 H 0.0999(3) 0.0640(8) 0.3644(5) 0.030 Uiso 1 1 d
H16 H 0.1483(3) 0.0465(8) 0.3399(5) 0.030 Uiso 1 1 d
C13 C 0.171549(17) 0.27416(5) 0.31316(2) 0.02342(8) Uani 1 1 d
H17 H 0.1930(3) 0.2252(8) 0.2878(5) 0.035 Uiso 1 1 d
H18 H 0.1702(3) 0.3506(9) 0.2873(5) 0.035 Uiso 1 1 d
H19 H 0.1824(3) 0.2871(8) 0.3624(5) 0.035 Uiso 1 1 d
C2 C 0.058062(12) 0.00869(3) 0.12482(2) 0.01515(5) Uani 1 1 d
C21 C 0.065741(17) -0.07487(4) 0.19032(3) 0.02209(7) Uani 1 1 d
H21 H 0.0687(3) -0.0320(8) 0.2356(5) 0.033 Uiso 1 1 d
H22 H 0.0915(3) -0.1235(8) 0.1801(5) 0.033 Uiso 1 1 d
H23 H 0.0408(3) -0.1288(8) 0.1936(5) 0.033 Uiso 1 1 d
C22 C 0.053330(17) -0.06323(4) 0.05364(3) 0.02169(7) Uani 1 1 d
H24 H 0.0811(3) -0.1055(8) 0.0454(5) 0.033 Uiso 1 1 d
H25 H 0.0273(3) -0.1195(8) 0.0541(5) 0.033 Uiso 1 1 d
H26 H 0.0491(3) -0.0125(8) 0.0117(5) 0.033 Uiso 1 1 d
C23 C 0.014774(15) 0.07795(4) 0.13694(3) 0.02172(7) Uani 1 1 d
H27 H -0.0107(3) 0.0272(8) 0.1431(5) 0.033 Uiso 1 1 d
H28 H 0.0174(3) 0.1227(8) 0.1803(5) 0.033 Uiso 1 1 d
H29 H 0.0100(3) 0.1323(8) 0.0976(5) 0.033 Uiso 1 1 d
C3 C 0.197562(13) -0.02335(3) 0.17158(2) 0.01532(5) Uani 1 1 d
C31 C 0.183498(16) -0.07147(4) 0.09556(3) 0.02090(7) Uani 1 1 d
H31 H 0.1773(3) -0.0136(8) 0.0561(5) 0.031 Uiso 1 1 d
H32 H 0.1571(3) -0.1197(8) 0.0976(5) 0.031 Uiso 1 1 d
H33 H 0.2073(3) -0.1183(8) 0.0784(5) 0.031 Uiso 1 1 d
C32 C 0.206264(19) -0.12588(4) 0.22461(3) 0.02450(8) Uani 1 1 d
H34 H 0.1794(3) -0.1720(9) 0.2307(5) 0.037 Uiso 1 1 d
H35 H 0.2300(3) -0.1776(9) 0.2080(5) 0.037 Uiso 1 1 d
H36 H 0.2155(3) -0.0961(8) 0.2735(5) 0.037 Uiso 1 1 d
C33 C 0.241162(14) 0.04737(4) 0.16476(3) 0.02077(6) Uani 1 1 d
H37 H 0.2655(3) -0.0012(8) 0.1489(5) 0.031 Uiso 1 1 d
H38 H 0.2488(3) 0.0805(8) 0.2109(5) 0.031 Uiso 1 1 d
H39 H 0.2382(3) 0.1090(8) 0.1277(5) 0.031 Uiso 1 1 d
C4 C 0.113069(14) 0.27724(3) -0.066959(19) 0.01583(5) Uani 1 1 d
C41 C 0.07468(2) 0.20371(4) -0.09976(3) 0.02503(8) Uani 1 1 d
H41 H 0.0810(3) 0.1864(9) -0.1513(5) 0.038 Uiso 1 1 d
H42 H 0.0688(3) 0.1303(8) -0.0707(6) 0.038 Uiso 1 1 d
H43 H 0.0480(3) 0.2482(8) -0.0979(5) 0.038 Uiso 1 1 d
C42 C 0.117318(19) 0.38919(4) -0.11236(2) 0.02242(7) Uani 1 1 d
H44 H 0.1245(3) 0.3679(8) -0.1673(5) 0.034 Uiso 1 1 d
H45 H 0.0905(3) 0.4343(8) -0.1104(5) 0.034 Uiso 1 1 d
H46 H 0.1399(3) 0.4382(8) -0.0929(5) 0.034 Uiso 1 1 d
C43 C 0.156590(18) 0.20672(5) -0.06820(2) 0.02361(8) Uani 1 1 d
H47 H 0.1642(3) 0.1884(8) -0.1185(5) 0.035 Uiso 1 1 d
H48 H 0.1806(3) 0.2485(8) -0.0482(5) 0.035 Uiso 1 1 d
H49 H 0.1542(3) 0.1332(8) -0.0410(5) 0.035 Uiso 1 1 d
C5 C 0.060512(12) 0.49074(3) 0.12915(2) 0.01516(5) Uani 1 1 d
C51 C 0.066458(18) 0.57600(4) 0.06448(3) 0.02261(7) Uani 1 1 d
H51 H 0.0938(3) 0.6222(8) 0.0711(5) 0.034 Uiso 1 1 d
H52 H 0.0418(3) 0.6309(8) 0.0624(5) 0.034 Uiso 1 1 d
H53 H 0.0675(3) 0.5343(8) 0.0182(5) 0.034 Uiso 1 1 d
C52 C 0.059117(18) 0.56124(4) 0.20107(3) 0.02239(7) Uani 1 1 d
H54 H 0.0351(3) 0.6194(8) 0.2014(5) 0.034 Uiso 1 1 d
H55 H 0.0545(3) 0.5090(8) 0.2405(5) 0.034 Uiso 1 1 d
H56 H 0.0876(3) 0.5999(8) 0.2113(5) 0.034 Uiso 1 1 d
C53 C 0.016315(16) 0.42436(5) 0.11883(4) 0.02646(9) Uani 1 1 d
H57 H 0.0130(3) 0.3694(8) 0.1625(6) 0.040 Uiso 1 1 d
H58 H 0.0155(3) 0.3830(8) 0.0686(6) 0.040 Uiso 1 1 d
H59 H -0.0083(3) 0.4773(9) 0.1153(5) 0.040 Uiso 1 1 d
C6 C 0.196762(13) 0.51350(3) 0.06918(2) 0.01525(5) Uani 1 1 d
C61 C 0.189085(18) 0.55681(4) 0.14799(2) 0.02257(7) Uani 1 1 d
H61 H 0.2148(3) 0.6057(8) 0.1647(5) 0.034 Uiso 1 1 d
H62 H 0.1863(3) 0.4985(8) 0.1859(5) 0.034 Uiso 1 1 d
H63 H 0.1633(3) 0.6050(8) 0.1527(5) 0.034 Uiso 1 1 d
C62 C 0.201228(17) 0.61960(4) 0.01802(3) 0.02151(7) Uani 1 1 d
H64 H 0.2274(3) 0.6676(8) 0.0335(5) 0.032 Uiso 1 1 d
H65 H 0.2066(3) 0.5935(8) -0.0317(5) 0.032 Uiso 1 1 d
H66 H 0.1747(3) 0.6682(8) 0.0190(5) 0.032 Uiso 1 1 d
C63 C 0.240563(15) 0.44291(4) 0.06689(3) 0.02274(7) Uani 1 1 d
H67 H 0.2655(3) 0.4904(8) 0.0821(5) 0.034 Uiso 1 1 d
H68 H 0.2391(3) 0.3766(8) 0.0997(5) 0.034 Uiso 1 1 d
H69 H 0.2450(3) 0.4174(8) 0.0156(5) 0.034 Uiso 1 1 d

loop_
_atom_site_aniso_label
_atom_site_aniso_U_11
_atom_site_aniso_U_22
_atom_site_aniso_U_33
_atom_site_aniso_U_23
_atom_site_aniso_U_13
_atom_site_aniso_U_12
S1 0.01070(3) 0.00947(3) 0.01035(3) -0.00047(2) -0.00079(2) 0.00042(2)
S2 0.01091(3) 0.00986(3) 0.01016(3) -0.00023(2) -0.00063(2) 0.00029(2)
N1 0.01306(9) 0.01226(8) 0.01169(8) -0.00122(7) -0.00001(7) 0.00151(7)
N2 0.01340(9) 0.01240(8) 0.01291(9) -0.00054(7) -0.00247(7) -0.00205(7)
N3 0.01430(10) 0.01324(8) 0.01265(9) 0.00027(7) -0.00071(7) 0.00394(7)
N4 0.01468(10) 0.01358(8) 0.01206(9) -0.00139(7) -0.00238(7) -0.00037(7)
N5 0.01303(9) 0.01224(8) 0.01258(9) -0.00038(7) 0.00092(7) 0.00205(7)
N6 0.01440(10) 0.01360(8) 0.01197(9) 0.00097(7) 0.00000(7) -0.00198(7)
C7 0.01128(9) 0.01209(9) 0.01184(9) 0.00058(7) -0.00050(7) 0.00043(7)
C1 0.01605(11) 0.01392(9) 0.01147(10) -0.00118(8) 0.00046(8) -0.00116(9)
C11 0.02892(19) 0.02016(14) 0.01689(13) -0.00448(11) 0.00289(13) 0.00580(14)
C12 0.02691(18) 0.01893(13) 0.01415(12) 0.00318(10) 0.00119(12) 0.00274(12)
C13 0.02229(16) 0.03148(19) 0.01646(14) -0.00480(13) -0.00022(12) -0.01187(15)
C2 0.01495(11) 0.01379(10) 0.01663(12) -0.00064(9) -0.00174(9) -0.00317(9)
C21 0.02449(17) 0.01818(13) 0.02347(16) 0.00569(12) -0.00299(13) -0.00662(12)
C22 0.02340(17) 0.01987(14) 0.02168(16) -0.00552(12) -0.00310(13) -0.00612(13)
C23 0.01474(13) 0.02249(15) 0.02793(19) -0.00181(14) 0.00054(12) -0.00141(11)
C3 0.01550(12) 0.01495(10) 0.01551(11) -0.00047(9) -0.00024(9) 0.00468(9)
C31 0.02148(16) 0.02152(14) 0.01971(14) -0.00686(12) 0.00037(12) 0.00481(12)
C32 0.02719(19) 0.01974(14) 0.02660(19) 0.00577(13) 0.00136(15) 0.01071(14)
C33 0.01482(13) 0.02451(15) 0.02295(16) -0.00109(13) -0.00011(11) 0.00286(12)
C4 0.02051(14) 0.01529(10) 0.01159(10) -0.00152(8) -0.00306(9) 0.00225(10)
C41 0.0320(2) 0.02419(16) 0.01860(15) -0.00529(13) -0.00753(15) -0.00436(16)
C42 0.0320(2) 0.02094(14) 0.01414(12) 0.00340(11) -0.00351(13) 0.00041(14)
C43 0.02767(19) 0.02676(17) 0.01637(13) -0.00428(12) -0.00028(13) 0.01088(15)
C5 0.01490(11) 0.01396(10) 0.01662(12) -0.00030(9) 0.00042(9) 0.00344(9)
C51 0.02712(19) 0.02006(14) 0.02071(15) 0.00489(12) 0.00181(13) 0.00940(14)
C52 0.02730(19) 0.02058(14) 0.01938(15) -0.00398(12) 0.00311(13) 0.00790(14)
C53 0.01409(14) 0.02448(17) 0.0407(3) -0.00255(17) -0.00153(15) 0.00217(13)
C6 0.01536(11) 0.01518(10) 0.01518(11) 0.00155(9) -0.00017(9) -0.00366(9)
C61 0.02654(18) 0.02457(16) 0.01656(13) -0.00338(12) -0.00076(13) -0.01012(14)
C62 0.02462(17) 0.01682(12) 0.02315(16) 0.00524(11) 0.00214(13) -0.00449(12)
C63 0.01486(13) 0.02492(16) 0.02838(19) 0.00580(14) -0.00090(13) -0.00109(12)

loop_
_atom_type_symbol
_atom_type_description
_atom_type_scat_dispersion_real
_atom_type_scat_dispersion_imag
_atom_type_scat_source
C C 0.0033 0.0016 'International Tables Vol C Tables 4.2.6.8 and 6.1.1.4'
H H 0.0000 0.0000 'International Tables Vol C Tables 4.2.6.8 and 6.1.1.4'
N N 0.0061 0.0033 'International Tables Vol C Tables 4.2.6.8 and 6.1.1.4'
S S 0.1246 0.1234 'International Tables Vol C Tables 4.2.6.8 and 6.1.1.4'

loop_
_geom_angle_atom_site_label_1
_geom_angle_atom_site_label_2
_geom_angle_atom_site_label_3
_geom_angle
N3 S1 N2 126.808(16)
N3 S1 N1 102.233(16)
N2 S1 N1 110.398(16)
N3 S1 C7 110.311(16)
N2 S1 C7 99.871(15)
N1 S1 C7 105.853(15)
N6 S2 N5 126.783(17)
N6 S2 N4 102.595(16)
N5 S2 N4 109.945(17)
N6 S2 C7 109.967(16)
N5 S2 C7 100.326(15)
N4 S2 C7 105.821(15)
C1 N1 S1 127.08(2)
C1 N1 H1 113.0(6)
S1 N1 H1 104.7(6)
C2 N2 S1 123.36(2)
C3 N3 S1 126.54(2)
C4 N4 S2 127.59(3)
C4 N4 H4 114.4(6)
S2 N4 H4 102.3(6)
C5 N5 S2 122.72(2)
C6 N6 S2 126.40(2)
S1 C7 S2 122.206(18)
S1 C7 H71 104.6(4)
S2 C7 H71 106.9(4)
S1 C7 H72 105.9(4)
S2 C7 H72 103.7(4)
H71 C7 H72 113.9(6)
N1 C1 C12 110.45(3)
N1 C1 C13 113.08(3)
C12 C1 C13 110.63(4)
N1 C1 C11 103.99(3)
C12 C1 C11 108.65(3)
C13 C1 C11 109.77(4)
C1 C11 H11 110.3(5)
C1 C11 H12 110.7(5)
H11 C11 H12 109.0(8)
C1 C11 H13 110.5(6)
H11 C11 H13 108.0(8)
H12 C11 H13 108.4(7)
C1 C12 H14 109.2(5)
C1 C12 H15 111.2(5)
H14 C12 H15 108.0(7)
C1 C12 H16 111.8(5)
H14 C12 H16 110.5(7)
H15 C12 H16 106.0(7)
C1 C13 H17 111.2(5)
C1 C13 H18 112.4(5)
H17 C13 H18 107.8(8)
C1 C13 H19 108.6(5)
H17 C13 H19 108.4(8)
H18 C13 H19 108.3(8)
N2 C2 C22 106.21(3)
N2 C2 C23 107.49(3)
C22 C2 C23 109.39(3)
N2 C2 C21 115.68(3)
C22 C2 C21 108.99(3)
C23 C2 C21 108.94(4)
C2 C21 H21 110.7(5)
C2 C21 H22 108.5(6)
H21 C21 H22 113.2(8)
C2 C21 H23 109.8(6)
H21 C21 H23 109.4(8)
H22 C21 H23 105.0(7)
C2 C22 H24 109.2(5)
C2 C22 H25 113.2(5)
H24 C22 H25 110.1(7)
C2 C22 H26 110.4(6)
H24 C22 H26 106.1(7)
H25 C22 H26 107.6(7)
C2 C23 H27 111.9(5)
C2 C23 H28 110.0(6)
H27 C23 H28 106.7(8)
C2 C23 H29 110.2(5)
H27 C23 H29 111.7(8)
H28 C23 H29 106.2(7)
N3 C3 C31 115.05(3)
N3 C3 C32 104.75(3)
C31 C3 C32 109.13(4)
N3 C3 C33 109.58(3)
C31 C3 C33 109.55(4)
C32 C3 C33 108.52(4)
C3 C31 H31 116.9(5)
C3 C31 H32 112.4(6)
H31 C31 H32 105.6(7)
C3 C31 H33 107.7(6)
H31 C31 H33 105.8(7)
H32 C31 H33 108.0(7)
C3 C32 H34 110.9(6)
C3 C32 H35 112.7(6)
H34 C32 H35 108.2(8)
C3 C32 H36 109.9(6)
H34 C32 H36 107.9(8)
H35 C32 H36 107.1(8)
C3 C33 H37 111.4(6)
C3 C33 H38 109.4(5)
H37 C33 H38 108.9(8)
C3 C33 H39 111.6(5)
H37 C33 H39 105.7(8)
H38 C33 H39 109.7(8)
N4 C4 C42 110.69(3)
N4 C4 C43 112.95(3)
C42 C4 C43 110.79(4)
N4 C4 C41 103.90(3)
C42 C4 C41 108.67(4)
C43 C4 C41 109.55(4)
C4 C41 H41 108.9(6)
C4 C41 H42 113.0(6)
H41 C41 H42 111.7(8)
C4 C41 H43 108.4(6)
H41 C41 H43 108.7(8)
H42 C41 H43 105.9(8)
C4 C42 H44 109.6(5)
C4 C42 H45 110.8(6)
H44 C42 H45 110.3(7)
C4 C42 H46 111.3(6)
H44 C42 H46 109.5(8)
H45 C42 H46 105.2(8)
C4 C43 H47 110.0(5)
C4 C43 H48 111.9(6)
H47 C43 H48 106.7(8)
C4 C43 H49 112.1(6)
H47 C43 H49 108.1(8)
H48 C43 H49 107.9(8)
N5 C5 C53 107.71(3)
N5 C5 C52 106.15(3)
C53 C5 C52 109.14(4)
N5 C5 C51 115.63(3)
C53 C5 C51 109.44(4)
C52 C5 C51 108.59(3)
C5 C51 H51 111.0(6)
C5 C51 H52 110.1(6)
H51 C51 H52 106.6(7)
C5 C51 H53 110.7(5)
H51 C51 H53 109.4(7)
H52 C51 H53 108.9(8)
C5 C52 H54 113.2(6)
C5 C52 H55 108.5(6)
H54 C52 H55 108.0(7)
C5 C52 H56 111.3(5)
H54 C52 H56 109.1(8)
H55 C52 H56 106.4(8)
C5 C53 H57 107.9(6)
C5 C53 H58 110.1(6)
H57 C53 H58 113.8(8)
C5 C53 H59 110.8(6)
H57 C53 H59 111.1(8)
H58 C53 H59 103.2(8)
N6 C6 C61 115.61(3)
N6 C6 C62 105.13(3)
C61 C6 C62 108.84(3)
N6 C6 C63 108.91(3)
C61 C6 C63 109.66(4)
C62 C6 C63 108.40(3)
C6 C61 H61 109.8(6)
C6 C61 H62 117.2(6)
H61 C61 H62 104.4(8)
C6 C61 H63 113.9(6)
H61 C61 H63 105.6(8)
H62 C61 H63 104.9(8)
C6 C62 H64 110.1(5)
C6 C62 H65 109.7(5)
H64 C62 H65 106.9(7)
C6 C62 H66 111.3(5)
H64 C62 H66 108.5(7)
H65 C62 H66 110.3(8)
C6 C63 H67 110.6(6)
C6 C63 H68 110.4(6)
H67 C63 H68 108.2(8)
C6 C63 H69 108.1(6)
H67 C63 H69 108.8(8)
H68 C63 H69 110.8(8)

loop_
_geom_bond_atom_site_label_1
_geom_bond_atom_site_label_2
_geom_bond_distance
S1 N3 1.5169(3)
S1 N2 1.5262(3)
S1 N1 1.6493(3)
S1 C7 1.8160(3)
S2 N6 1.5168(3)
S2 N5 1.5264(3)
S2 N4 1.6488(3)
S2 C7 1.8169(3)
N1 C1 1.4996(4)
N1 H1 0.846(9)
N2 C2 1.4920(5)
N3 C3 1.4755(5)
N4 C4 1.4986(5)
N4 H4 0.871(9)
N5 C5 1.4932(4)
N6 C6 1.4753(5)
C7 H71 0.979(7)
C7 H72 0.993(7)
C1 C12 1.5274(5)
C1 C13 1.5276(6)
C1 C11 1.5282(6)
C11 H11 0.980(9)
C11 H12 1.001(9)
C11 H13 0.953(9)
C12 H14 1.053(9)
C12 H15 0.965(9)
C12 H16 0.953(9)
C13 H17 0.971(9)
C13 H18 0.991(10)
C13 H19 0.954(9)
C2 C22 1.5310(6)
C2 C23 1.5332(6)
C2 C21 1.5349(6)
C21 H21 0.957(9)
C21 H22 0.969(9)
C21 H23 0.967(9)
C22 H24 0.973(9)
C22 H25 1.008(9)
C22 H26 0.960(9)
C23 H27 0.963(9)
C23 H28 0.938(9)
C23 H29 0.954(9)
C3 C31 1.5318(6)
C3 C32 1.5325(6)
C3 C33 1.5376(6)
C31 H31 0.988(9)
C31 H32 0.962(9)
C31 H33 0.945(9)
C32 H34 0.967(9)
C32 H35 0.975(9)
C32 H36 0.982(10)
C33 H37 0.962(9)
C33 H38 0.940(9)
C33 H39 0.975(9)
C4 C42 1.5259(6)
C4 C43 1.5281(6)
C4 C41 1.5307(6)
C41 H41 0.975(9)
C41 H42 1.007(10)
C41 H43 0.946(9)
C42 H44 1.049(9)
C42 H45 0.953(9)
C42 H46 0.940(9)
C43 H47 0.964(9)
C43 H48 0.929(9)
C43 H49 0.977(9)
C5 C53 1.5290(6)
C5 C52 1.5306(6)
C5 C51 1.5344(6)
C51 H51 0.977(9)
C51 H52 0.965(9)
C51 H53 0.963(9)
C52 H54 0.978(9)
C52 H55 0.942(9)
C52 H56 0.971(9)
C53 H57 1.015(10)
C53 H58 1.024(10)
C53 H59 0.953(10)
C6 C61 1.5296(6)
C6 C62 1.5316(5)
C6 C63 1.5362(6)
C61 H61 0.990(9)
C61 H62 0.960(9)
C61 H63 0.951(9)
C62 H64 0.990(9)
C62 H65 0.963(9)
C62 H66 0.966(9)
C63 H67 0.957(9)
C63 H68 0.963(9)
C63 H69 0.983(10)

loop_
_cod_related_entry_id
_cod_related_entry_database
_cod_related_entry_code
1 ChemSpider 30660457
